data_2219958
loop_
_publ_author_name
'Tu, Bing-Tian'
'Xie, Hong-Zhen'
'Ren, Ying-Tao'
'Chen, Jing-Zhong'

_publ_section_title
;Bis(1,10-phenanthroline-\k^2^<i>N</i>,<i>N</i>')(phenylacetato-\k<i>O</i>)copper(II)
 phenylacetate hexahydrate
;
_journal_coeditor_code PK2118
_journal_issue 11
_journal_name_full 'Acta Crystallographica Section E'
_journal_page_first m1475
_journal_paper_doi 10.1107/S1600536808032480
_journal_volume 64
_journal_year 2008
_chemical_formula_iupac '[Cu (C8 H7 O2) (C12 H8 N2)2] (C8 H7 O2), 6H2 O'
_chemical_formula_moiety 'C32 H23 Cu N4 O2 +, C8 H7 O2 -, 6(H2 O)'
_chemical_formula_sum 'C40 H42 Cu N4 O10'
_chemical_formula_weight 802.33
_chemical_name_systematic
;
Bis(1,10-phenanthroline-\k^2^<i>N</i>,<i>N</i>')(phenylacetato-\kO)copper(II)
phenylacetate hexahydrate
;
_space_group_IT_number 2
_symmetry_cell_setting triclinic
_symmetry_space_group_name_Hall '-P 1'
_symmetry_space_group_name_H-M 'P -1'
_atom_sites_solution_hydrogens geom
_atom_sites_solution_primary direct
_atom_sites_solution_secondary difmap
_audit_creation_method SHELXL-97
_cell_angle_alpha 71.00(3)
_cell_angle_beta 72.97(3)
_cell_angle_gamma 68.93(3)
_cell_formula_units_Z 2
_cell_length_a 11.499(2)
_cell_length_b 11.903(2)
_cell_length_c 16.066(3)
_cell_measurement_reflns_used 14647
_cell_measurement_temperature 293(2)
_cell_measurement_theta_max 27.45
_cell_measurement_theta_min 3.02
_cell_volume 1901.3(8)
_computing_cell_refinement 'RAPID-AUTO (Rigaku, 1998)'
_computing_data_collection 'RAPID-AUTO (Rigaku, 1998)'
_computing_data_reduction 'CrystalStructure (Rigaku/MSC, 2002)'
_computing_molecular_graphics 'OPTEPII (Johnson, 1976)'
_computing_publication_material 'SHELXL97 (Sheldrick, 2008)'
_computing_structure_refinement 'SHELXL97 (Sheldrick, 2008)'
_computing_structure_solution 'SHELXS97 (Sheldrick, 2008)'
_diffrn_ambient_temperature 293(2)
_diffrn_measured_fraction_theta_full 0.988
_diffrn_measured_fraction_theta_max 0.988
_diffrn_measurement_device_type 'Rigaku R-AXIS RAPID'
_diffrn_measurement_method \w
_diffrn_radiation_monochromator graphite
_diffrn_radiation_source 'fine-focus sealed tube'
_diffrn_radiation_type MoK\a
_diffrn_radiation_wavelength 0.71073
_diffrn_reflns_av_R_equivalents 0.0304
_diffrn_reflns_av_sigmaI/netI 0.0402
_diffrn_reflns_limit_h_max 14
_diffrn_reflns_limit_h_min -14
_diffrn_reflns_limit_k_max 15
_diffrn_reflns_limit_k_min -15
_diffrn_reflns_limit_l_max 20
_diffrn_reflns_limit_l_min -20
_diffrn_reflns_number 18689
_diffrn_reflns_theta_full 27.45
_diffrn_reflns_theta_max 27.45
_diffrn_reflns_theta_min 3.02
_diffrn_standards_number 0
_exptl_absorpt_coefficient_mu 0.638
_exptl_absorpt_correction_T_max 0.902
_exptl_absorpt_correction_T_min 0.793
_exptl_absorpt_correction_type multi-scan
_exptl_absorpt_process_details '(ABSCOR; Higashi, 1995)'
_exptl_crystal_colour blue
_exptl_crystal_density_diffrn 1.401
_exptl_crystal_density_method 'not measured'
_exptl_crystal_description prism
_exptl_crystal_F_000 838
_exptl_crystal_size_max 0.370
_exptl_crystal_size_mid 0.350
_exptl_crystal_size_min 0.170
_refine_diff_density_max 0.407
_refine_diff_density_min -0.392
_refine_ls_extinction_method none
_refine_ls_goodness_of_fit_ref 1.078
_refine_ls_hydrogen_treatment constr
_refine_ls_matrix_type full
_refine_ls_number_parameters 496
_refine_ls_number_reflns 8680
_refine_ls_number_restraints 0
_refine_ls_restrained_S_all 1.078
_refine_ls_R_factor_all 0.0463
_refine_ls_R_factor_gt 0.0340
_refine_ls_shift/su_max 0.002
_refine_ls_shift/su_mean 0.000
_refine_ls_structure_factor_coef Fsqd
_refine_ls_weighting_details 'calc w=1/[\s^2^(Fo^2^)+(0.0351P)^2^+1.3044P] where P=(Fo^2^+2Fc^2^)/3'
_refine_ls_weighting_scheme calc
_refine_ls_wR_factor_gt 0.0803
_refine_ls_wR_factor_ref 0.0945
_reflns_number_gt 7070
_reflns_number_total 8680
_reflns_threshold_expression I>2\s(I)
_cod_data_source_file pk2118.cif
_cod_data_source_block I
_cod_depositor_comments
;
The following automatic conversions were performed:
'_symmetry_cell_setting' value 'Triclinic' changed to 'triclinic'
according to '/home/saulius/struct/CIF-dictionaries/cif_core.dic'
dictionary named 'cif_core.dic' version 2.4.1 from 2010-06-29.

Automatic conversion script
Id: cif_fix_enum 1527 2010-12-29 10:47:43Z saulius 

The following automatic conversions were performed:

'_symmetry_cell_setting' value 'Triclinic' changed to 'triclinic'
according to /home/saulius/struct/CIF-dictionaries/cif_core.dic
dictionary named 'cif_core.dic' version 2.4.1 from 2010-06-29.

Automatic conversion script
Id: cif_fix_values 1715 2011-07-08 13:25:40Z adriana 
;
_cod_database_code 2219958
_cod_database_fobs_code 2219958

loop_
_symmetry_equiv_pos_as_xyz
'x, y, z'
'-x, -y, -z'

loop_
_atom_site_type_symbol
_atom_site_label
_atom_site_fract_x
_atom_site_fract_y
_atom_site_fract_z
_atom_site_U_iso_or_equiv
_atom_site_adp_type
_atom_site_calc_flag
_atom_site_refinement_flags
_atom_site_occupancy
Cu Cu 0.68956(2) 0.48613(2) 0.746890(15) 0.01698(7) Uani d . 1
N N1 0.88512(16) 0.37869(15) 0.70294(11) 0.0202(3) Uani d . 1
N N2 0.75896(16) 0.62363(15) 0.66308(10) 0.0187(3) Uani d . 1
C C1 0.9447(2) 0.25741(19) 0.72006(14) 0.0246(4) Uani d . 1
H H1A 0.8995 0.2027 0.7579 0.030 Uiso calc R 1
C C2 1.0735(2) 0.2091(2) 0.68296(15) 0.0299(5) Uani d . 1
H H2A 1.1123 0.1238 0.6966 0.036 Uiso calc R 1
C C3 1.1417(2) 0.2876(2) 0.62679(14) 0.0282(5) Uani d . 1
H H3A 1.2272 0.2565 0.6024 0.034 Uiso calc R 1
C C4 1.08088(19) 0.4164(2) 0.60633(13) 0.0234(4) Uani d . 1
C C5 1.1439(2) 0.5061(2) 0.54605(13) 0.0263(5) Uani d . 1
H H5A 1.2291 0.4792 0.5192 0.032 Uiso calc R 1
C C6 1.0814(2) 0.6284(2) 0.52797(13) 0.0274(5) Uani d . 1
H H6A 1.1245 0.6846 0.4893 0.033 Uiso calc R 1
C C7 0.9498(2) 0.6735(2) 0.56728(12) 0.0223(4) Uani d . 1
C C8 0.8792(2) 0.7998(2) 0.54857(13) 0.0265(5) Uani d . 1
H H8A 0.9184 0.8592 0.5104 0.032 Uiso calc R 1
C C9 0.7529(2) 0.8349(2) 0.58661(14) 0.0265(5) Uani d . 1
H H9A 0.7059 0.9183 0.5749 0.032 Uiso calc R 1
C C10 0.6947(2) 0.74424(19) 0.64352(13) 0.0228(4) Uani d . 1
H H10A 0.6084 0.7689 0.6685 0.027 Uiso calc R 1
C C11 0.88530(19) 0.58773(19) 0.62585(12) 0.0190(4) Uani d . 1
C C12 0.95214(19) 0.45701(19) 0.64659(12) 0.0192(4) Uani d . 1
N N3 0.71006(15) 0.52113(15) 0.85842(10) 0.0184(3) Uani d . 1
N N4 0.61981(15) 0.35480(15) 0.84204(10) 0.0179(3) Uani d . 1
C C13 0.75535(19) 0.60510(19) 0.86524(14) 0.0234(4) Uani d . 1
H H13A 0.7805 0.6612 0.8131 0.028 Uiso calc R 1
C C14 0.7671(2) 0.6132(2) 0.94739(15) 0.0276(5) Uani d . 1
H H14A 0.8004 0.6728 0.9491 0.033 Uiso calc R 1
C C15 0.7289(2) 0.5323(2) 1.02531(14) 0.0267(5) Uani d . 1
H H15A 0.7355 0.5369 1.0804 0.032 Uiso calc R 1
C C16 0.67958(19) 0.44215(19) 1.02106(13) 0.0215(4) Uani d . 1
C C17 0.6358(2) 0.3548(2) 1.09815(13) 0.0255(4) Uani d . 1
H H17A 0.6405 0.3554 1.1548 0.031 Uiso calc R 1
C C18 0.5875(2) 0.2709(2) 1.09022(13) 0.0253(4) Uani d . 1
H H18A 0.5588 0.2156 1.1415 0.030 Uiso calc R 1
C C19 0.57996(18) 0.26646(18) 1.00364(13) 0.0204(4) Uani d . 1
C C20 0.53024(19) 0.18274(18) 0.99020(13) 0.0236(4) Uani d . 1
H H20A 0.4996 0.1256 1.0390 0.028 Uiso calc R 1
C C21 0.5275(2) 0.18630(19) 0.90460(14) 0.0241(4) Uani d . 1
H H21A 0.4949 0.1316 0.8949 0.029 Uiso calc R 1
C C22 0.57429(19) 0.27314(18) 0.83178(13) 0.0219(4) Uani d . 1
H H22A 0.5734 0.2736 0.7740 0.026 Uiso calc R 1
C C23 0.62315(17) 0.35128(17) 0.92720(12) 0.0169(4) Uani d . 1
C C24 0.67262(18) 0.44035(18) 0.93590(12) 0.0180(4) Uani d . 1
O O1 0.60569(13) 0.47269(12) 0.65901(9) 0.0194(3) Uani d . 1
O O2 0.46263(13) 0.63541(13) 0.70364(9) 0.0227(3) Uani d . 1
C C25 0.49547(18) 0.55256(18) 0.66273(12) 0.0178(4) Uani d . 1
C C26 0.40023(19) 0.53846(19) 0.62087(12) 0.0196(4) Uani d . 1
H H26A 0.3618 0.6176 0.5828 0.024 Uiso calc R 1
H H26B 0.4432 0.4792 0.5841 0.024 Uiso calc R 1
C C27 0.29830(18) 0.49355(18) 0.69518(12) 0.0184(4) Uani d . 1
C C28 0.19012(19) 0.57800(19) 0.72970(13) 0.0223(4) Uani d . 1
H H28A 0.1794 0.6628 0.7065 0.027 Uiso calc R 1
C C29 0.0977(2) 0.5369(2) 0.79870(14) 0.0267(4) Uani d . 1
H H29A 0.0255 0.5944 0.8212 0.032 Uiso calc R 1
C C30 0.1120(2) 0.4103(2) 0.83452(14) 0.0271(5) Uani d . 1
H H30A 0.0501 0.3828 0.8808 0.033 Uiso calc R 1
C C31 0.2201(2) 0.3260(2) 0.79992(14) 0.0269(5) Uani d . 1
H H31A 0.2306 0.2412 0.8232 0.032 Uiso calc R 1
C C32 0.3130(2) 0.36672(19) 0.73082(13) 0.0226(4) Uani d . 1
H H32A 0.3851 0.3092 0.7083 0.027 Uiso calc R 1
O O3 0.92255(14) 0.04315(14) 0.61308(10) 0.0298(3) Uani d . 1
O O4 0.74454(15) 0.07607(14) 0.71534(10) 0.0311(4) Uani d . 1
C C33 0.8540(2) 0.01148(18) 0.68752(14) 0.0239(4) Uani d . 1
C C34 0.9041(3) -0.1168(2) 0.74904(15) 0.0358(6) Uani d . 1
H H34A 0.8474 -0.1657 0.7587 0.043 Uiso calc R 1
H H34B 0.9869 -0.1587 0.7186 0.043 Uiso calc R 1
C C35 0.9159(2) -0.11314(18) 0.83942(15) 0.0283(5) Uani d . 1
C C36 1.0334(2) -0.1482(2) 0.86166(17) 0.0370(6) Uani d . 1
H H36A 1.1067 -0.1717 0.8196 0.044 Uiso calc R 1
C C37 1.0441(2) -0.1489(2) 0.94604(19) 0.0414(6) Uani d . 1
H H37A 1.1241 -0.1726 0.9597 0.050 Uiso calc R 1
C C38 0.9367(2) -0.1145(2) 1.00936(17) 0.0343(5) Uani d . 1
H H38A 0.9438 -0.1161 1.0660 0.041 Uiso calc R 1
C C39 0.8190(2) -0.0779(2) 0.98804(15) 0.0320(5) Uani d . 1
H H39A 0.7462 -0.0532 1.0301 0.038 Uiso calc R 1
C C40 0.8079(2) -0.0776(2) 0.90389(15) 0.0299(5) Uani d . 1
H H40A 0.7277 -0.0535 0.8905 0.036 Uiso calc R 1
O O5 0.39349(18) 1.03378(16) 0.68444(12) 0.0399(4) Uani d . 1
H H5B 0.3819 0.9842 0.6619 0.048 Uiso d . 1
H H5C 0.4245 1.0861 0.6352 0.048 Uiso d . 1
O O6 0.35322(16) 0.87072(14) 0.61361(12) 0.0356(4) Uani d . 1
H H6B 0.3705 0.7956 0.6428 0.043 Uiso d . 1
H H6C 0.2684 0.8806 0.6087 0.043 Uiso d . 1
O O7 1.14845(15) -0.11805(14) 0.55998(10) 0.0307(3) Uani d . 1
H H7B 1.0657 -0.0635 0.5770 0.037 Uiso d . 1
H H7C 1.1480 -0.1006 0.5005 0.037 Uiso d . 1
O O8 0.52945(16) 0.78513(16) 0.46170(11) 0.0351(4) Uani d . 1
H H8B 0.4871 0.8222 0.5025 0.042 Uiso d . 1
H H8C 0.4789 0.7740 0.4378 0.042 Uiso d . 1
O O9 0.54855(19) -0.03208(19) 0.80451(11) 0.0478(5) Uani d . 1
H H9B 0.5011 -0.0164 0.7692 0.057 Uiso d . 1
H H9C 0.6005 -0.0017 0.7841 0.057 Uiso d . 1
O O10 0.64854(14) 0.27146(13) 0.58757(9) 0.0261(3) Uani d . 1
H H10B 0.6377 0.3379 0.6076 0.031 Uiso d . 1
H H10C 0.6953 0.2065 0.6203 0.031 Uiso d . 1

loop_
_atom_site_aniso_label
_atom_site_aniso_U_11
_atom_site_aniso_U_22
_atom_site_aniso_U_33
_atom_site_aniso_U_12
_atom_site_aniso_U_13
_atom_site_aniso_U_23
Cu 0.01848(13) 0.01903(12) 0.01421(11) -0.01010(9) -0.00353(9) 0.00032(9)
N1 0.0194(8) 0.0230(8) 0.0198(8) -0.0072(7) -0.0056(7) -0.0048(7)
N2 0.0204(8) 0.0226(8) 0.0146(7) -0.0111(7) -0.0037(6) -0.0010(7)
C1 0.0251(11) 0.0232(10) 0.0267(10) -0.0075(9) -0.0077(9) -0.0048(9)
C2 0.0268(11) 0.0281(11) 0.0364(12) -0.0003(9) -0.0133(10) -0.0123(10)
C3 0.0190(10) 0.0410(13) 0.0285(11) -0.0049(9) -0.0070(9) -0.0158(10)
C4 0.0196(10) 0.0378(12) 0.0194(9) -0.0108(9) -0.0043(8) -0.0127(9)
C5 0.0195(10) 0.0486(14) 0.0180(9) -0.0175(10) -0.0001(8) -0.0123(10)
C6 0.0274(11) 0.0469(13) 0.0165(9) -0.0255(10) -0.0008(8) -0.0057(9)
C7 0.0266(11) 0.0336(11) 0.0131(8) -0.0187(9) -0.0036(8) -0.0032(8)
C8 0.0375(12) 0.0311(11) 0.0178(9) -0.0242(10) -0.0061(9) 0.0015(9)
C9 0.0346(12) 0.0238(10) 0.0233(10) -0.0147(9) -0.0096(9) 0.0017(9)
C10 0.0252(11) 0.0233(10) 0.0206(9) -0.0105(8) -0.0060(8) -0.0013(8)
C11 0.0214(10) 0.0280(10) 0.0126(8) -0.0123(8) -0.0046(7) -0.0048(8)
C12 0.0202(10) 0.0272(10) 0.0145(8) -0.0106(8) -0.0047(7) -0.0054(8)
N3 0.0163(8) 0.0219(8) 0.0181(8) -0.0073(7) -0.0038(6) -0.0039(7)
N4 0.0175(8) 0.0192(8) 0.0169(7) -0.0076(7) -0.0032(6) -0.0018(7)
C13 0.0219(10) 0.0255(10) 0.0235(10) -0.0113(8) -0.0045(8) -0.0022(9)
C14 0.0246(11) 0.0327(11) 0.0336(11) -0.0123(9) -0.0065(9) -0.0137(10)
C15 0.0223(11) 0.0344(12) 0.0261(10) -0.0031(9) -0.0073(9) -0.0145(10)
C16 0.0161(9) 0.0265(10) 0.0183(9) -0.0016(8) -0.0026(7) -0.0067(8)
C17 0.0234(11) 0.0313(11) 0.0159(9) -0.0018(9) -0.0042(8) -0.0048(9)
C18 0.0226(10) 0.0280(11) 0.0161(9) -0.0039(9) -0.0012(8) 0.0001(8)
C19 0.0161(9) 0.0205(9) 0.0172(9) -0.0027(8) -0.0012(7) -0.0001(8)
C20 0.0210(10) 0.0187(9) 0.0222(10) -0.0065(8) -0.0009(8) 0.0040(8)
C21 0.0236(11) 0.0204(10) 0.0282(10) -0.0101(8) -0.0054(9) -0.0017(9)
C22 0.0227(10) 0.0236(10) 0.0205(9) -0.0090(8) -0.0046(8) -0.0039(8)
C23 0.0131(9) 0.0184(9) 0.0148(8) -0.0026(7) -0.0025(7) -0.0012(7)
C24 0.0132(9) 0.0201(9) 0.0174(9) -0.0015(7) -0.0035(7) -0.0038(8)
O1 0.0204(7) 0.0212(7) 0.0170(6) -0.0089(6) -0.0052(5) -0.0010(6)
O2 0.0237(7) 0.0284(7) 0.0179(6) -0.0100(6) -0.0019(6) -0.0076(6)
C25 0.0195(10) 0.0213(9) 0.0107(8) -0.0101(8) -0.0012(7) 0.0016(7)
C26 0.0199(10) 0.0236(10) 0.0155(9) -0.0066(8) -0.0056(7) -0.0030(8)
C27 0.0194(10) 0.0228(9) 0.0162(8) -0.0084(8) -0.0084(7) -0.0019(8)
C28 0.0211(10) 0.0230(10) 0.0231(10) -0.0075(8) -0.0059(8) -0.0034(8)
C29 0.0183(10) 0.0347(12) 0.0275(10) -0.0077(9) -0.0032(8) -0.0095(9)
C30 0.0255(11) 0.0383(12) 0.0211(10) -0.0202(10) -0.0038(8) -0.0007(9)
C31 0.0356(12) 0.0244(10) 0.0251(10) -0.0168(9) -0.0131(9) 0.0034(9)
C32 0.0239(10) 0.0225(10) 0.0229(10) -0.0058(8) -0.0089(8) -0.0048(8)
O3 0.0261(8) 0.0244(8) 0.0299(8) -0.0068(6) -0.0034(6) 0.0023(7)
O4 0.0313(9) 0.0238(8) 0.0272(8) -0.0068(7) -0.0010(7) 0.0023(6)
C33 0.0302(11) 0.0166(9) 0.0239(10) -0.0085(9) -0.0076(9) -0.0001(8)
C34 0.0529(16) 0.0179(10) 0.0274(11) -0.0038(10) -0.0079(11) -0.0012(9)
C35 0.0354(12) 0.0139(9) 0.0286(11) -0.0048(9) -0.0056(9) 0.0006(9)
C36 0.0304(13) 0.0282(12) 0.0446(14) -0.0035(10) -0.0012(11) -0.0101(11)
C37 0.0309(13) 0.0395(14) 0.0561(16) -0.0032(11) -0.0164(12) -0.0156(13)
C38 0.0400(14) 0.0268(11) 0.0363(12) -0.0072(10) -0.0150(11) -0.0041(10)
C39 0.0330(12) 0.0288(11) 0.0256(11) -0.0069(10) -0.0035(9) -0.0002(9)
C40 0.0274(11) 0.0268(11) 0.0275(11) -0.0052(9) -0.0078(9) 0.0026(9)
O5 0.0506(11) 0.0361(9) 0.0412(9) -0.0205(8) -0.0180(8) -0.0034(8)
O6 0.0385(9) 0.0259(8) 0.0460(10) -0.0092(7) -0.0167(8) -0.0065(7)
O7 0.0279(8) 0.0314(8) 0.0277(8) -0.0047(7) -0.0064(6) -0.0044(7)
O8 0.0335(9) 0.0430(10) 0.0340(8) -0.0173(8) -0.0045(7) -0.0114(8)
O9 0.0638(13) 0.0678(13) 0.0242(8) -0.0491(11) -0.0145(8) 0.0113(8)
O10 0.0317(8) 0.0221(7) 0.0245(7) -0.0073(6) -0.0095(6) -0.0031(6)

loop_
_atom_type_symbol
_atom_type_description
_atom_type_scat_dispersion_real
_atom_type_scat_dispersion_imag
_atom_type_scat_source
C C 0.0033 0.0016 'International Tables Vol C Tables 4.2.6.8 and 6.1.1.4'
H H 0.0000 0.0000 'International Tables Vol C Tables 4.2.6.8 and 6.1.1.4'
N N 0.0061 0.0033 'International Tables Vol C Tables 4.2.6.8 and 6.1.1.4'
O O 0.0106 0.0060 'International Tables Vol C Tables 4.2.6.8 and 6.1.1.4'
Cu Cu 0.3201 1.2651 'International Tables Vol C Tables 4.2.6.8 and 6.1.1.4'

loop_
_geom_angle_atom_site_label_1
_geom_angle_atom_site_label_2
_geom_angle_atom_site_label_3
_geom_angle
N2 Cu O1 95.38(6)
N2 Cu N4 173.84(6)
O1 Cu N4 90.11(6)
N2 Cu N3 92.59(7)
O1 Cu N3 159.85(6)
N4 Cu N3 81.31(7)
N2 Cu N1 80.25(7)
O1 Cu N1 99.99(6)
N4 Cu N1 101.58(7)
N3 Cu N1 99.58(7)
C1 N1 C12 118.02(18)
C1 N1 Cu 132.56(14)
C12 N1 Cu 109.42(13)
C10 N2 C11 118.72(17)
C10 N2 Cu 126.25(14)
C11 N2 Cu 114.99(13)
N1 C1 C2 122.3(2)
N1 C1 H1A 118.8
C2 C1 H1A 118.8
C3 C2 C1 119.9(2)
C3 C2 H2A 120.1
C1 C2 H2A 120.1
C2 C3 C4 119.2(2)
C2 C3 H3A 120.4
C4 C3 H3A 120.4
C12 C4 C3 117.3(2)
C12 C4 C5 119.5(2)
C3 C4 C5 123.19(19)
C6 C5 C4 121.05(19)
C6 C5 H5A 119.5
C4 C5 H5A 119.5
C5 C6 C7 121.2(2)
C5 C6 H6A 119.4
C7 C6 H6A 119.4
C8 C7 C11 117.52(19)
C8 C7 C6 123.42(19)
C11 C7 C6 119.0(2)
C9 C8 C7 119.88(19)
C9 C8 H8A 120.1
C7 C8 H8A 120.1
C8 C9 C10 119.5(2)
C8 C9 H9A 120.3
C10 C9 H9A 120.3
N2 C10 C9 122.2(2)
N2 C10 H10A 118.9
C9 C10 H10A 118.9
N2 C11 C7 122.18(19)
N2 C11 C12 117.75(17)
C7 C11 C12 120.06(18)
N1 C12 C4 123.28(19)
N1 C12 C11 117.49(17)
C4 C12 C11 119.20(18)
C13 N3 C24 117.51(17)
C13 N3 Cu 130.54(14)
C24 N3 Cu 111.93(12)
C22 N4 C23 118.00(17)
C22 N4 Cu 128.52(13)
C23 N4 Cu 113.47(12)
N3 C13 C14 123.11(19)
N3 C13 H13A 118.4
C14 C13 H13A 118.4
C15 C14 C13 119.33(19)
C15 C14 H14A 120.3
C13 C14 H14A 120.3
C14 C15 C16 119.35(19)
C14 C15 H15A 120.3
C16 C15 H15A 120.3
C24 C16 C15 117.25(19)
C24 C16 C17 119.03(19)
C15 C16 C17 123.72(19)
C18 C17 C16 121.23(19)
C18 C17 H17A 119.4
C16 C17 H17A 119.4
C17 C18 C19 120.92(19)
C17 C18 H18A 119.5
C19 C18 H18A 119.5
C23 C19 C20 117.33(18)
C23 C19 C18 118.53(19)
C20 C19 C18 124.14(18)
C21 C20 C19 119.44(18)
C21 C20 H20A 120.3
C19 C20 H20A 120.3
C20 C21 C22 119.49(19)
C20 C21 H21A 120.3
C22 C21 H21A 120.3
N4 C22 C21 122.70(18)
N4 C22 H22A 118.7
C21 C22 H22A 118.7
N4 C23 C19 123.02(18)
N4 C23 C24 116.59(16)
C19 C23 C24 120.39(17)
N3 C24 C16 123.45(18)
N3 C24 C23 116.65(17)
C16 C24 C23 119.90(18)
C25 O1 Cu 108.11(12)
O2 C25 O1 122.11(18)
O2 C25 C26 119.94(18)
O1 C25 C26 117.82(17)
C27 C26 C25 108.99(15)
C27 C26 H26A 109.9
C25 C26 H26A 109.9
C27 C26 H26B 109.9
C25 C26 H26B 109.9
H26A C26 H26B 108.3
C28 C27 C32 119.05(19)
C28 C27 C26 120.48(18)
C32 C27 C26 120.47(18)
C27 C28 C29 120.5(2)
C27 C28 H28A 119.8
C29 C28 H28A 119.8
C28 C29 C30 120.6(2)
C28 C29 H29A 119.7
C30 C29 H29A 119.7
C31 C30 C29 118.83(19)
C31 C30 H30A 120.6
C29 C30 H30A 120.6
C30 C31 C32 120.7(2)
C30 C31 H31A 119.6
C32 C31 H31A 119.6
C31 C32 C27 120.3(2)
C31 C32 H32A 119.9
C27 C32 H32A 119.9
O3 C33 O4 124.60(19)
O3 C33 C34 118.50(19)
O4 C33 C34 116.88(19)
C35 C34 C33 114.35(18)
C35 C34 H34A 108.7
C33 C34 H34A 108.7
C35 C34 H34B 108.7
C33 C34 H34B 108.7
H34A C34 H34B 107.6
C36 C35 C40 118.0(2)
C36 C35 C34 121.2(2)
C40 C35 C34 120.9(2)
C35 C36 C37 121.2(2)
C35 C36 H36A 119.4
C37 C36 H36A 119.4
C38 C37 C36 120.3(2)
C38 C37 H37A 119.8
C36 C37 H37A 119.8
C39 C38 C37 119.4(2)
C39 C38 H38A 120.3
C37 C38 H38A 120.3
C38 C39 C40 120.5(2)
C38 C39 H39A 119.8
C40 C39 H39A 119.8
C39 C40 C35 120.8(2)
C39 C40 H40A 119.6
C35 C40 H40A 119.6
H5B O5 H5C 102.2
H6B O6 H6C 97.9
H7B O7 H7C 97.3
H8B O8 H8C 109.3
H9B O9 H9C 112.4
H10B O10 H10C 107.4

loop_
_geom_bond_atom_site_label_1
_geom_bond_atom_site_label_2
_geom_bond_distance
Cu N2 2.0009(18)
Cu O1 2.0011(14)
Cu N4 2.0128(17)
Cu N3 2.0600(16)
Cu N1 2.1866(19)
N1 C1 1.330(3)
N1 C12 1.357(3)
N2 C10 1.336(3)
N2 C11 1.365(3)
C1 C2 1.405(3)
C1 H1A 0.9300
C2 C3 1.366(3)
C2 H2A 0.9300
C3 C4 1.408(3)
C3 H3A 0.9300
C4 C12 1.404(3)
C4 C5 1.441(3)
C5 C6 1.347(3)
C5 H5A 0.9300
C6 C7 1.434(3)
C6 H6A 0.9300
C7 C8 1.407(3)
C7 C11 1.410(3)
C8 C9 1.366(3)
C8 H8A 0.9300
C9 C10 1.403(3)
C9 H9A 0.9300
C10 H10A 0.9300
C11 C12 1.441(3)
N3 C13 1.327(3)
N3 C24 1.365(3)
N4 C22 1.329(2)
N4 C23 1.367(2)
C13 C14 1.402(3)
C13 H13A 0.9300
C14 C15 1.373(3)
C14 H14A 0.9300
C15 C16 1.409(3)
C15 H15A 0.9300
C16 C24 1.401(3)
C16 C17 1.429(3)
C17 C18 1.359(3)
C17 H17A 0.9300
C18 C19 1.438(3)
C18 H18A 0.9300
C19 C23 1.404(3)
C19 C20 1.410(3)
C20 C21 1.371(3)
C20 H20A 0.9300
C21 C22 1.404(3)
C21 H21A 0.9300
C22 H22A 0.9300
C23 C24 1.430(3)
O1 C25 1.281(2)
O2 C25 1.247(2)
C25 C26 1.522(3)
C26 C27 1.517(3)
C26 H26A 0.9700
C26 H26B 0.9700
C27 C28 1.388(3)
C27 C32 1.395(3)
C28 C29 1.389(3)
C28 H28A 0.9300
C29 C30 1.393(3)
C29 H29A 0.9300
C30 C31 1.387(3)
C30 H30A 0.9300
C31 C32 1.391(3)
C31 H31A 0.9300
C32 H32A 0.9300
O3 C33 1.250(3)
O4 C33 1.254(3)
C33 C34 1.536(3)
C34 C35 1.513(3)
C34 H34A 0.9700
C34 H34B 0.9700
C35 C36 1.382(3)
C35 C40 1.395(3)
C36 C37 1.394(4)
C36 H36A 0.9300
C37 C38 1.378(4)
C37 H37A 0.9300
C38 C39 1.375(3)
C38 H38A 0.9300
C39 C40 1.393(3)
C39 H39A 0.9300
C40 H40A 0.9300
O5 H5B 0.8492
O5 H5C 0.9025
O6 H6B 0.8443
O6 H6C 0.9634
O7 H7B 0.9596
O7 H7C 0.9107
O8 H8B 0.8418
O8 H8C 0.8508
O9 H9B 0.8328
O9 H9C 0.7473
O10 H10B 0.9033
O10 H10C 0.8749

loop_
_geom_hbond_atom_site_label_D
_geom_hbond_atom_site_label_H
_geom_hbond_atom_site_label_A
_geom_hbond_site_symmetry_A
_geom_hbond_distance_DH
_geom_hbond_distance_HA
_geom_hbond_distance_DA
_geom_hbond_angle_DHA
O5 H5B O6 1_555 0.849 1.920 2.769(3) 178.64
O5 H5C O8 2_676 0.902 1.898 2.794(3) 171.66
O6 H6B O2 1_555 0.844 1.912 2.723(2) 160.78
O6 H6C O7 1_465 0.963 1.767 2.682(3) 157.25
O7 H7B O3 1_555 0.960 1.754 2.710(2) 173.79
O7 H7C O3 2_756 0.911 2.028 2.896(2) 158.83
O8 H8B O6 1_555 0.842 2.076 2.888(3) 161.67
O8 H8C O10 2_666 0.851 1.915 2.749(3) 166.41
O9 H9B O5 1_545 0.833 1.915 2.746(3) 175.07
O9 H9C O4 1_555 0.747 2.046 2.790(3) 173.58
O10 H10B O1 1_555 0.903 1.911 2.812(2) 175.12
O10 H10C O4 1_555 0.875 1.842 2.686(2) 161.44
